data_7013274
loop_
_publ_author_name
'Richard L. Cordiner'
'Deborah Corcoran'
'Dmitri S. Yufit'
'Andr\'es E. Goeta'
'Judith A. K. Howard'
'Paul J. Low'

_publ_section_title
;
 Cyanoacetylenes and cyanoacetylides: versatile ligands in
 organometallic chemistry
;
_journal_issue 18
_journal_name_full 'Dalton Trans.'
_journal_page_first 3541
_journal_page_last 3549
_journal_paper_doi 10.1039/b306089f
_journal_year 2003
_chemical_formula_moiety C85H70P4N1Ru2,PF6,3CH2Cl2
_chemical_formula_sum 'C88 H76 Cl6 F6 N P5 Ru2'
_chemical_formula_weight 1831.19
_space_group_IT_number 14
_symmetry_cell_setting monoclinic
_symmetry_space_group_name_Hall '-P 2yn'
_symmetry_space_group_name_H-M 'P 1 21/n 1'
_atom_sites_solution_hydrogens geom
_atom_sites_solution_primary direct
_atom_sites_solution_secondary difmap
_audit_creation_method SHELXL-97
_cell_angle_alpha 90.00
_cell_angle_beta 112.92(1)
_cell_angle_gamma 90.00
_cell_formula_units_Z 4
_cell_length_a 13.1761(5)
_cell_length_b 45.8822(17)
_cell_length_c 14.4799(6)
_cell_measurement_reflns_used 2847
_cell_measurement_temperature 120(2)
_cell_measurement_theta_max 27.43
_cell_measurement_theta_min 2.71
_cell_volume 8062.7(8)
_diffrn_ambient_temperature 120(2)
_diffrn_measured_fraction_theta_full 0.864
_diffrn_measured_fraction_theta_max 0.864
_diffrn_measurement_device_type 'Bruker SMART-1K CCD Difractometer'
_diffrn_measurement_method '\w scans'
_diffrn_radiation_monochromator graphite
_diffrn_radiation_source 'fine-focus sealed tube'
_diffrn_radiation_type MoK\a
_diffrn_radiation_wavelength 0.71073
_diffrn_reflns_av_R_equivalents 0.0379
_diffrn_reflns_av_sigmaI/netI 0.0393
_diffrn_reflns_limit_h_max 15
_diffrn_reflns_limit_h_min -16
_diffrn_reflns_limit_k_max 59
_diffrn_reflns_limit_k_min -60
_diffrn_reflns_limit_l_max 18
_diffrn_reflns_limit_l_min -17
_diffrn_reflns_number 61477
_diffrn_reflns_theta_full 27.86
_diffrn_reflns_theta_max 27.86
_diffrn_reflns_theta_min 1.59
_diffrn_standards_decay_% 0
_diffrn_standards_number 0
_exptl_absorpt_coefficient_mu 0.734
_exptl_absorpt_correction_T_max 0.9043
_exptl_absorpt_correction_T_min 0.8436
_exptl_absorpt_correction_type multi-scan
_exptl_absorpt_process_details 'SADABS, Sheldrick (1998)'
_exptl_crystal_colour 'light green-yellow'
_exptl_crystal_density_diffrn 1.509
_exptl_crystal_density_method 'not measured'
_exptl_crystal_description prism
_exptl_crystal_F_000 3720
_exptl_crystal_size_max 0.24
_exptl_crystal_size_mid 0.20
_exptl_crystal_size_min 0.14
_refine_diff_density_max 0.819
_refine_diff_density_min -1.499
_refine_diff_density_rms 0.087
_refine_ls_extinction_method none
_refine_ls_goodness_of_fit_ref 1.109
_refine_ls_hydrogen_treatment constr
_refine_ls_matrix_type full
_refine_ls_number_parameters 968
_refine_ls_number_reflns 16576
_refine_ls_number_restraints 0
_refine_ls_restrained_S_all 1.109
_refine_ls_R_factor_all 0.0582
_refine_ls_R_factor_gt 0.0467
_refine_ls_shift/su_max 0.002
_refine_ls_shift/su_mean 0.000
_refine_ls_structure_factor_coef Fsqd
_refine_ls_weighting_details 'calc w=1/[\s^2^(Fo^2^)+(0.0300P)^2^+20.0000P] where P=(Fo^2^+2Fc^2^)/3'
_refine_ls_weighting_scheme calc
_refine_ls_wR_factor_gt 0.0993
_refine_ls_wR_factor_ref 0.1029
_reflns_number_gt 14038
_reflns_number_total 16576
_reflns_threshold_expression >2sigma(I)
_cod_data_source_file b306089f.txt
_cod_data_source_block 7
_cod_original_cell_volume 8062.9(5)
_cod_original_sg_symbol_H-M P21/n
_cod_database_code 7013274

loop_
_symmetry_equiv_pos_as_xyz
'x, y, z'
'-x+1/2, y+1/2, -z+1/2'
'-x, -y, -z'
'x-1/2, -y-1/2, z-1/2'

loop_
_atom_site_label
_atom_site_type_symbol
_atom_site_fract_x
_atom_site_fract_y
_atom_site_fract_z
_atom_site_U_iso_or_equiv
_atom_site_adp_type
_atom_site_occupancy
_atom_site_symmetry_multiplicity
_atom_site_calc_flag
_atom_site_refinement_flags
_atom_site_disorder_assembly
_atom_site_disorder_group
Ru1 Ru 0.87344(2) 0.070074(5) 0.309608(19) 0.01401(7) Uani 1 1 d . . .
Ru2 Ru 1.10642(2) 0.187563(5) 0.07312(2) 0.01580(7) Uani 1 1 d . . .
F1 F 0.53811(19) 0.04800(5) 0.51358(17) 0.0347(5) Uani 1 1 d . . .
F2 F 0.45262(19) 0.07176(5) 0.60020(16) 0.0317(5) Uani 1 1 d . . .
F3 F 0.46392(19) 0.09270(5) 0.46236(16) 0.0345(5) Uani 1 1 d . . .
F4 F 0.64993(19) 0.08684(5) 0.52933(17) 0.0371(6) Uani 1 1 d . . .
F5 F 0.6390(2) 0.06608(5) 0.66781(16) 0.0379(6) Uani 1 1 d . . .
F6 F 0.5647(2) 0.11069(5) 0.61748(19) 0.0408(6) Uani 1 1 d . . .
N1 N 0.9163(3) 0.09506(7) 0.2175(2) 0.0186(6) Uani 0.50 1 d P . .
N1A N 1.0188(3) 0.15636(7) 0.1063(2) 0.0203(7) Uani 0.50 1 d P . .
P1 P 0.68944(7) 0.072411(18) 0.20126(6) 0.01429(17) Uani 1 1 d . . .
P2 P 0.92279(7) 0.027406(18) 0.25134(6) 0.01514(17) Uani 1 1 d . . .
P3 P 0.95391(8) 0.208796(18) -0.05122(6) 0.01776(18) Uani 1 1 d . . .
P4 P 1.15426(7) 0.152848(18) -0.01981(6) 0.01624(18) Uani 1 1 d . . .
P5 P 0.55165(8) 0.07930(2) 0.56540(7) 0.0230(2) Uani 1 1 d . . .
C2 C 0.9469(3) 0.11400(8) 0.1775(3) 0.0211(7) Uani 1 1 d . . .
C3 C 0.9822(3) 0.13670(8) 0.1375(3) 0.0227(8) Uani 1 1 d . . .
C4 C 1.0188(3) 0.15636(7) 0.1063(2) 0.0203(7) Uani 0.50 1 d P . .
C4A C 0.9163(3) 0.09506(7) 0.2175(2) 0.0186(6) Uani 0.50 1 d P . .
C11 C 1.2279(4) 0.19150(8) 0.2309(3) 0.0311(9) Uani 1 1 d . . .
H11A H 1.2425 0.1766 0.2848 0.037 Uiso 1 1 calc R . .
C12 C 1.1519(3) 0.21528(8) 0.2108(3) 0.0281(9) Uani 1 1 d . . .
H12A H 1.1038 0.2199 0.2479 0.034 Uiso 1 1 calc R . .
C13 C 1.1638(3) 0.23226(8) 0.1333(3) 0.0250(8) Uani 1 1 d . . .
H13A H 1.1241 0.2509 0.1057 0.030 Uiso 1 1 calc R . .
C14 C 1.2447(3) 0.21920(8) 0.1048(3) 0.0261(8) Uani 1 1 d . . .
H14A H 1.2730 0.2271 0.0550 0.031 Uiso 1 1 calc R . .
C15 C 1.2847(3) 0.19422(8) 0.1661(3) 0.0297(9) Uani 1 1 d . . .
H15A H 1.3460 0.1813 0.1663 0.036 Uiso 1 1 calc R . .
C21 C 0.8403(3) 0.09357(9) 0.4314(3) 0.0318(9) Uani 1 1 d . . .
H21A H 0.7739 0.1057 0.4220 0.038 Uiso 1 1 calc R . .
C22 C 0.9400(4) 0.10380(8) 0.4300(3) 0.0315(9) Uani 1 1 d . . .
H22A H 0.9572 0.1245 0.4200 0.038 Uiso 1 1 calc R . .
C23 C 1.0155(3) 0.08001(9) 0.4535(3) 0.0275(8) Uani 1 1 d . . .
H23A H 1.0948 0.0811 0.4632 0.033 Uiso 1 1 calc R . .
C24 C 0.9602(3) 0.05517(8) 0.4683(2) 0.0258(8) Uani 1 1 d . . .
H24A H 0.9939 0.0355 0.4897 0.031 Uiso 1 1 calc R . .
C25 C 0.8525(3) 0.06316(9) 0.4550(3) 0.0276(9) Uani 1 1 d . . .
H25A H 0.7966 0.0503 0.4654 0.033 Uiso 1 1 calc R . .
C31 C 0.6033(3) 0.04270(7) 0.2145(2) 0.0168(7) Uani 1 1 d . . .
C32 C 0.5659(3) 0.02092(7) 0.1414(3) 0.0200(7) Uani 1 1 d . . .
H32A H 0.5786 0.0228 0.0815 0.024 Uiso 1 1 calc R . .
C33 C 0.5100(3) -0.00356(8) 0.1553(3) 0.0254(8) Uani 1 1 d . . .
H33A H 0.4854 -0.0182 0.1049 0.030 Uiso 1 1 calc R . .
C34 C 0.4905(3) -0.00658(8) 0.2422(3) 0.0236(8) Uani 1 1 d . . .
H34A H 0.4523 -0.0231 0.2516 0.028 Uiso 1 1 calc R . .
C35 C 0.5275(3) 0.01496(8) 0.3154(3) 0.0212(7) Uani 1 1 d . . .
H35A H 0.5137 0.0131 0.3748 0.025 Uiso 1 1 calc R . .
C36 C 0.5840(3) 0.03894(7) 0.3027(2) 0.0188(7) Uani 1 1 d . . .
H36A H 0.6103 0.0531 0.3544 0.023 Uiso 1 1 calc R . .
C41 C 0.6301(3) 0.10662(7) 0.2259(2) 0.0185(7) Uani 1 1 d . . .
C42 C 0.5447(3) 0.10854(8) 0.2593(3) 0.0221(7) Uani 1 1 d . . .
H42A H 0.5097 0.0913 0.2683 0.026 Uiso 1 1 calc R . .
C43 C 0.5101(3) 0.13551(8) 0.2796(3) 0.0282(8) Uani 1 1 d . . .
H43A H 0.4530 0.1366 0.3041 0.034 Uiso 1 1 calc R . .
C44 C 0.5582(3) 0.16074(8) 0.2646(3) 0.0283(9) Uani 1 1 d . . .
H44A H 0.5339 0.1791 0.2782 0.034 Uiso 1 1 calc R . .
C45 C 0.6422(3) 0.15925(8) 0.2295(3) 0.0300(9) Uani 1 1 d . . .
H45A H 0.6747 0.1766 0.2181 0.036 Uiso 1 1 calc R . .
C46 C 0.6788(3) 0.13233(8) 0.2112(3) 0.0248(8) Uani 1 1 d . . .
H46A H 0.7374 0.1314 0.1885 0.030 Uiso 1 1 calc R . .
C51 C 0.6376(3) 0.07619(6) 0.0640(2) 0.0151(7) Uani 1 1 d . . .
C52 C 0.5238(3) 0.08084(8) 0.0121(3) 0.0215(7) Uani 1 1 d . . .
H52A H 0.4774 0.0818 0.0485 0.026 Uiso 1 1 calc R . .
C53 C 0.4786(3) 0.08404(8) -0.0909(3) 0.0248(8) Uani 1 1 d . . .
H53A H 0.4018 0.0874 -0.1249 0.030 Uiso 1 1 calc R . .
C54 C 0.5459(3) 0.08230(8) -0.1447(3) 0.0251(8) Uani 1 1 d . . .
H54A H 0.5150 0.0842 -0.2157 0.030 Uiso 1 1 calc R . .
C55 C 0.6579(3) 0.07786(7) -0.0948(3) 0.0217(8) Uani 1 1 d . . .
H55A H 0.7035 0.0767 -0.1318 0.026 Uiso 1 1 calc R . .
C56 C 0.7048(3) 0.07501(7) 0.0096(2) 0.0174(7) Uani 1 1 d . . .
H56A H 0.7820 0.0723 0.0433 0.021 Uiso 1 1 calc R . .
C61 C 0.8619(3) -0.00694(7) 0.2708(2) 0.0177(7) Uani 1 1 d . . .
C62 C 0.8030(3) -0.00750(7) 0.3324(3) 0.0203(7) Uani 1 1 d . . .
H62A H 0.7910 0.0102 0.3607 0.024 Uiso 1 1 calc R . .
C63 C 0.7613(3) -0.03330(8) 0.3534(3) 0.0268(8) Uani 1 1 d . . .
H63A H 0.7205 -0.0331 0.3950 0.032 Uiso 1 1 calc R . .
C64 C 0.7793(3) -0.05924(8) 0.3136(3) 0.0284(9) Uani 1 1 d . . .
H64A H 0.7512 -0.0770 0.3280 0.034 Uiso 1 1 calc R . .
C65 C 0.8385(3) -0.05938(8) 0.2526(3) 0.0299(9) Uani 1 1 d . . .
H65A H 0.8518 -0.0773 0.2262 0.036 Uiso 1 1 calc R . .
C66 C 0.8787(3) -0.03345(8) 0.2298(3) 0.0234(8) Uani 1 1 d . . .
H66A H 0.9174 -0.0337 0.1865 0.028 Uiso 1 1 calc R . .
C71 C 1.0727(3) 0.02055(7) 0.3180(2) 0.0182(7) Uani 1 1 d . . .
C72 C 1.1164(3) -0.00708(8) 0.3521(3) 0.0224(8) Uani 1 1 d . . .
H72A H 1.0684 -0.0232 0.3431 0.027 Uiso 1 1 calc R . .
C73 C 1.2297(3) -0.01105(9) 0.3989(3) 0.0284(9) Uani 1 1 d . . .
H73A H 1.2585 -0.0300 0.4201 0.034 Uiso 1 1 calc R . .
C74 C 1.3005(3) 0.01217(10) 0.4148(3) 0.0314(9) Uani 1 1 d . . .
H74A H 1.3777 0.0093 0.4476 0.038 Uiso 1 1 calc R . .
C75 C 1.2585(3) 0.03970(9) 0.3829(3) 0.0299(9) Uani 1 1 d . . .
H75A H 1.3073 0.0558 0.3940 0.036 Uiso 1 1 calc R . .
C76 C 1.1459(3) 0.04399(8) 0.3348(3) 0.0240(8) Uani 1 1 d . . .
H76A H 1.1181 0.0630 0.3131 0.029 Uiso 1 1 calc R . .
C81 C 0.9067(3) 0.02507(7) 0.1196(2) 0.0172(7) Uani 1 1 d . . .
C82 C 0.8163(3) 0.01118(7) 0.0476(3) 0.0202(7) Uani 1 1 d . . .
H82A H 0.7641 0.0016 0.0675 0.024 Uiso 1 1 calc R . .
C83 C 0.8016(3) 0.01119(8) -0.0527(3) 0.0249(8) Uani 1 1 d . . .
H83A H 0.7406 0.0012 -0.1006 0.030 Uiso 1 1 calc R . .
C84 C 0.8758(3) 0.02579(8) -0.0835(3) 0.0284(9) Uani 1 1 d . . .
H84A H 0.8651 0.0260 -0.1523 0.034 Uiso 1 1 calc R . .
C85 C 0.9652(3) 0.03988(8) -0.0128(3) 0.0269(8) Uani 1 1 d . . .
H85A H 1.0161 0.0498 -0.0334 0.032 Uiso 1 1 calc R . .
C86 C 0.9813(3) 0.03966(7) 0.0883(3) 0.0202(7) Uani 1 1 d . . .
H86A H 1.0431 0.0494 0.1361 0.024 Uiso 1 1 calc R . .
C91 C 0.8208(3) 0.19137(7) -0.1241(3) 0.0204(7) Uani 1 1 d . . .
C92 C 0.7984(4) 0.16289(9) -0.1091(4) 0.0467(13) Uani 1 1 d . . .
H92A H 0.8541 0.1511 -0.0623 0.056 Uiso 1 1 calc R . .
C93 C 0.6946(4) 0.15125(11) -0.1623(5) 0.0647(17) Uani 1 1 d . . .
H93A H 0.6808 0.1314 -0.1526 0.078 Uiso 1 1 calc R . .
C94 C 0.6118(4) 0.16791(9) -0.2283(3) 0.0383(10) Uani 1 1 d . . .
H94A H 0.5407 0.1598 -0.2629 0.046 Uiso 1 1 calc R . .
C95 C 0.6327(3) 0.19632(9) -0.2439(3) 0.0316(9) Uani 1 1 d . . .
H95A H 0.5759 0.2080 -0.2897 0.038 Uiso 1 1 calc R . .
C96 C 0.7364(3) 0.20796(9) -0.1929(3) 0.0337(9) Uani 1 1 d . . .
H96A H 0.7505 0.2276 -0.2051 0.040 Uiso 1 1 calc R . .
C101 C 0.8986(3) 0.23784(7) 0.0042(3) 0.0217(7) Uani 1 1 d . . .
C102 C 0.8790(3) 0.23031(8) 0.0895(3) 0.0286(9) Uani 1 1 d . . .
H10A H 0.8981 0.2114 0.1177 0.034 Uiso 1 1 calc R . .
C103 C 0.8317(4) 0.25018(9) 0.1334(3) 0.0361(10) Uani 1 1 d . . .
H10B H 0.8195 0.2448 0.1916 0.043 Uiso 1 1 calc R . .
C104 C 0.8026(4) 0.27759(9) 0.0929(3) 0.0394(10) Uani 1 1 d . . .
H10C H 0.7707 0.2912 0.1234 0.047 Uiso 1 1 calc R . .
C105 C 0.8198(4) 0.28535(9) 0.0073(3) 0.0388(10) Uani 1 1 d . . .
H10D H 0.7995 0.3042 -0.0209 0.047 Uiso 1 1 calc R . .
C106 C 0.8673(3) 0.26537(8) -0.0376(3) 0.0297(9) Uani 1 1 d . . .
H10E H 0.8780 0.2706 -0.0966 0.036 Uiso 1 1 calc R . .
C111 C 0.9879(3) 0.22671(7) -0.1488(3) 0.0222(8) Uani 1 1 d . . .
C112 C 0.9521(3) 0.21496(9) -0.2457(3) 0.0303(9) Uani 1 1 d . . .
H11B H 0.9020 0.1990 -0.2637 0.036 Uiso 1 1 calc R . .
C113 C 0.9896(4) 0.22656(10) -0.3158(3) 0.0394(11) Uani 1 1 d . . .
H11C H 0.9643 0.2186 -0.3815 0.047 Uiso 1 1 calc R . .
C114 C 1.0634(4) 0.24957(10) -0.2906(3) 0.0370(10) Uani 1 1 d . . .
H11D H 1.0893 0.2572 -0.3384 0.044 Uiso 1 1 calc R . .
C115 C 1.0991(3) 0.26131(8) -0.1953(3) 0.0302(9) Uani 1 1 d . . .
H11E H 1.1495 0.2771 -0.1776 0.036 Uiso 1 1 calc R . .
C116 C 1.0616(3) 0.25014(8) -0.1252(3) 0.0256(8) Uani 1 1 d . . .
H11F H 1.0864 0.2585 -0.0601 0.031 Uiso 1 1 calc R . .
C121 C 1.0550(3) 0.13704(7) -0.1369(3) 0.0214(7) Uani 1 1 d . . .
C122 C 1.0543(4) 0.14305(9) -0.2312(3) 0.0318(9) Uani 1 1 d . . .
H12B H 1.1065 0.1563 -0.2376 0.038 Uiso 1 1 calc R . .
C123 C 0.9779(4) 0.12984(10) -0.3159(3) 0.0400(11) Uani 1 1 d . . .
H12C H 0.9782 0.1343 -0.3799 0.048 Uiso 1 1 calc R . .
C124 C 0.9015(4) 0.11031(11) -0.3087(3) 0.0404(11) Uani 1 1 d . . .
H12D H 0.8487 0.1016 -0.3672 0.048 Uiso 1 1 calc R . .
C125 C 0.9030(4) 0.10358(12) -0.2152(3) 0.0493(13) Uani 1 1 d . . .
H12E H 0.8517 0.0899 -0.2093 0.059 Uiso 1 1 calc R . .
C126 C 0.9789(4) 0.11672(11) -0.1296(3) 0.0414(11) Uani 1 1 d . . .
H12F H 0.9792 0.1119 -0.0657 0.050 Uiso 1 1 calc R . .
C131 C 1.2086(3) 0.11891(7) 0.0494(2) 0.0176(7) Uani 1 1 d . . .
C132 C 1.2304(3) 0.11633(8) 0.1511(3) 0.0213(7) Uani 1 1 d . . .
H13B H 1.2183 0.1326 0.1862 0.026 Uiso 1 1 calc R . .
C133 C 1.2696(3) 0.09049(8) 0.2022(3) 0.0263(8) Uani 1 1 d . . .
H13C H 1.2842 0.0892 0.2717 0.032 Uiso 1 1 calc R . .
C134 C 1.2875(3) 0.06640(8) 0.1520(3) 0.0285(9) Uani 1 1 d . . .
H13D H 1.3132 0.0486 0.1868 0.034 Uiso 1 1 calc R . .
C135 C 1.2676(3) 0.06857(8) 0.0517(3) 0.0293(9) Uani 1 1 d . . .
H13E H 1.2804 0.0522 0.0172 0.035 Uiso 1 1 calc R . .
C136 C 1.2290(3) 0.09459(8) 0.0003(3) 0.0248(8) Uani 1 1 d . . .
H13F H 1.2162 0.0959 -0.0689 0.030 Uiso 1 1 calc R . .
C141 C 1.2678(3) 0.16566(7) -0.0532(3) 0.0205(7) Uani 1 1 d . . .
C142 C 1.2508(3) 0.19097(8) -0.1115(3) 0.0272(8) Uani 1 1 d . . .
H14B H 1.1810 0.2003 -0.1350 0.033 Uiso 1 1 calc R . .
C143 C 1.3351(4) 0.20248(9) -0.1353(3) 0.0344(10) Uani 1 1 d . . .
H14C H 1.3226 0.2196 -0.1752 0.041 Uiso 1 1 calc R . .
C144 C 1.4375(4) 0.18905(10) -0.1010(4) 0.0435(11) Uani 1 1 d . . .
H14D H 1.4951 0.1969 -0.1175 0.052 Uiso 1 1 calc R . .
C145 C 1.4555(4) 0.16412(10) -0.0424(4) 0.0389(10) Uani 1 1 d . . .
H14E H 1.5256 0.1549 -0.0186 0.047 Uiso 1 1 calc R . .
C146 C 1.3710(3) 0.15255(9) -0.0183(3) 0.0297(9) Uani 1 1 d . . .
H14F H 1.3841 0.1356 0.0222 0.036 Uiso 1 1 calc R . .
C1S C 0.1646(4) 0.34058(10) 0.0352(4) 0.0441(11) Uiso 1 1 d . . .
H1SA H 0.1547 0.3587 -0.0044 0.053 Uiso 1 1 calc R . .
H1SB H 0.1922 0.3459 0.1070 0.053 Uiso 1 1 calc R . .
Cl1 Cl 0.03661(11) 0.32249(3) 0.00055(9) 0.0491(3) Uani 1 1 d . . .
Cl2 Cl 0.26150(12) 0.31795(4) 0.01389(11) 0.0711(5) Uani 1 1 d . . .
C2S C 0.3017(4) 0.12776(11) 0.5345(4) 0.0490(12) Uiso 1 1 d . . .
H2SA H 0.3152 0.1066 0.5461 0.059 Uiso 1 1 calc R . .
H2SB H 0.3722 0.1372 0.5423 0.059 Uiso 1 1 calc R . .
Cl3 Cl 0.25562(16) 0.14206(3) 0.62410(13) 0.0715(5) Uani 1 1 d . . .
Cl4 Cl 0.20404(11) 0.13354(3) 0.41086(11) 0.0560(3) Uani 1 1 d . . .
C3SA C 0.9824(13) 0.1925(3) 0.4281(10) 0.071(4) Uiso 0.50 1 d P A 1
H3SA H 0.9442 0.1848 0.4637 0.085 Uiso 0.50 1 d P B 1
H3SB H 1.0664 0.1878 0.4765 0.085 Uiso 0.50 1 d P C 1
Cl5A Cl 0.9761(8) 0.23202(12) 0.4286(4) 0.0318(13) Uiso 0.25 1 d P A 1
Cl5B Cl 0.9310(8) 0.22815(17) 0.4181(6) 0.072(2) Uiso 0.25 1 d P A 1
Cl6A Cl 0.95352(18) 0.17906(4) 0.31331(15) 0.0678(5) Uiso 0.80 1 d P A 1
C3SB C 1.0293(10) 0.1982(2) 0.4280(8) 0.048(3) Uiso 0.50 1 d P D 2
H3SC H 1.0412 0.1897 0.4900 0.058 Uiso 0.50 1 d P E 2
H3SD H 1.0991 0.1944 0.4157 0.058 Uiso 0.50 1 d P F 2
Cl5C Cl 1.0139(7) 0.23518(13) 0.4314(5) 0.0384(15) Uiso 0.25 1 d P D 2
Cl5D Cl 1.0399(8) 0.2379(2) 0.4127(7) 0.086(3) Uiso 0.25 1 d P D 2
Cl6B Cl 0.9086(6) 0.18424(16) 0.3402(5) 0.0582(17) Uiso 0.20 1 d P D 2

loop_
_atom_site_aniso_label
_atom_site_aniso_U_11
_atom_site_aniso_U_22
_atom_site_aniso_U_33
_atom_site_aniso_U_23
_atom_site_aniso_U_13
_atom_site_aniso_U_12
Ru1 0.01494(14) 0.01459(12) 0.01205(12) 0.00121(10) 0.00476(10) -0.00100(10)
Ru2 0.02006(15) 0.01197(12) 0.01597(13) 0.00014(10) 0.00768(11) -0.00088(10)
F1 0.0344(14) 0.0303(12) 0.0374(13) -0.0132(10) 0.0119(11) -0.0009(10)
F2 0.0309(13) 0.0393(13) 0.0288(12) 0.0016(10) 0.0159(10) -0.0007(10)
F3 0.0342(14) 0.0405(13) 0.0277(12) 0.0087(10) 0.0111(10) 0.0055(11)
F4 0.0296(13) 0.0494(15) 0.0379(13) -0.0029(11) 0.0191(11) -0.0045(11)
F5 0.0328(14) 0.0505(15) 0.0240(12) 0.0009(10) 0.0042(10) 0.0039(11)
F6 0.0442(16) 0.0327(13) 0.0487(15) -0.0140(11) 0.0216(13) -0.0068(11)
N1 0.0168(17) 0.0195(15) 0.0171(15) -0.0021(12) 0.0040(13) -0.0008(12)
N1A 0.0266(19) 0.0163(15) 0.0197(16) 0.0003(12) 0.0108(14) 0.0020(13)
P1 0.0162(4) 0.0133(4) 0.0135(4) 0.0004(3) 0.0059(3) 0.0006(3)
P2 0.0155(4) 0.0144(4) 0.0159(4) 0.0021(3) 0.0064(3) 0.0003(3)
P3 0.0215(5) 0.0138(4) 0.0187(4) 0.0004(3) 0.0086(4) 0.0004(3)
P4 0.0192(5) 0.0147(4) 0.0152(4) 0.0008(3) 0.0072(4) 0.0002(3)
P5 0.0238(5) 0.0261(5) 0.0195(5) -0.0038(4) 0.0088(4) -0.0012(4)
C2 0.022(2) 0.0220(17) 0.0199(17) 0.0004(14) 0.0093(15) -0.0007(14)
C3 0.027(2) 0.0214(18) 0.0219(18) 0.0000(14) 0.0115(16) 0.0008(15)
C4 0.0266(19) 0.0163(15) 0.0197(16) 0.0003(12) 0.0108(14) 0.0020(13)
C4A 0.0168(17) 0.0195(15) 0.0171(15) -0.0021(12) 0.0040(13) -0.0008(12)
C11 0.040(2) 0.028(2) 0.0170(18) -0.0017(15) 0.0022(17) -0.0045(17)
C12 0.038(2) 0.0261(19) 0.0198(18) -0.0095(15) 0.0105(17) -0.0057(17)
C13 0.030(2) 0.0163(17) 0.0240(19) -0.0046(14) 0.0057(16) -0.0040(15)
C14 0.022(2) 0.0258(19) 0.029(2) -0.0041(15) 0.0092(17) -0.0092(15)
C15 0.022(2) 0.029(2) 0.028(2) -0.0086(16) -0.0008(16) 0.0014(16)
C21 0.034(2) 0.045(2) 0.0125(17) -0.0063(16) 0.0045(16) 0.0110(19)
C22 0.049(3) 0.0253(19) 0.0132(17) -0.0061(14) 0.0049(17) -0.0081(18)
C23 0.022(2) 0.042(2) 0.0163(17) -0.0061(15) 0.0042(15) -0.0083(17)
C24 0.032(2) 0.030(2) 0.0098(16) 0.0028(14) 0.0017(15) 0.0014(16)
C25 0.028(2) 0.043(2) 0.0125(17) -0.0004(15) 0.0088(16) -0.0082(17)
C31 0.0114(17) 0.0205(16) 0.0165(16) 0.0020(13) 0.0033(13) -0.0002(13)
C32 0.024(2) 0.0188(17) 0.0177(17) 0.0009(13) 0.0083(15) -0.0008(14)
C33 0.029(2) 0.0214(18) 0.0216(18) -0.0030(14) 0.0058(16) -0.0081(15)
C34 0.022(2) 0.0199(17) 0.0252(19) 0.0051(14) 0.0058(16) -0.0052(14)
C35 0.0198(19) 0.0258(18) 0.0190(17) 0.0048(14) 0.0088(15) 0.0025(15)
C36 0.0158(18) 0.0242(17) 0.0166(17) 0.0006(13) 0.0066(14) 0.0010(14)
C41 0.0185(18) 0.0191(16) 0.0145(16) -0.0018(13) 0.0026(14) 0.0032(13)
C42 0.0192(19) 0.0188(17) 0.0272(19) -0.0028(14) 0.0080(16) -0.0016(14)
C43 0.023(2) 0.030(2) 0.033(2) -0.0058(16) 0.0127(17) 0.0024(16)
C44 0.027(2) 0.0182(17) 0.036(2) -0.0058(15) 0.0086(18) 0.0060(15)
C45 0.032(2) 0.0159(17) 0.041(2) -0.0009(16) 0.0138(19) -0.0030(16)
C46 0.028(2) 0.0182(17) 0.032(2) 0.0006(15) 0.0159(17) 0.0018(15)
C51 0.0193(18) 0.0101(14) 0.0150(16) -0.0001(12) 0.0058(14) -0.0007(12)
C52 0.021(2) 0.0250(18) 0.0187(17) 0.0001(14) 0.0074(15) 0.0011(14)
C53 0.022(2) 0.0257(19) 0.0211(18) 0.0018(14) 0.0026(16) 0.0034(15)
C54 0.034(2) 0.0231(18) 0.0145(17) 0.0003(14) 0.0061(16) 0.0001(16)
C55 0.030(2) 0.0196(17) 0.0173(17) 0.0016(13) 0.0118(16) 0.0000(15)
C56 0.0189(18) 0.0141(15) 0.0189(17) 0.0020(12) 0.0069(14) 0.0021(13)
C61 0.0161(18) 0.0151(16) 0.0192(17) 0.0053(13) 0.0039(14) 0.0011(13)
C62 0.0161(18) 0.0194(17) 0.0216(18) 0.0051(13) 0.0033(15) 0.0019(13)
C63 0.021(2) 0.031(2) 0.026(2) 0.0110(16) 0.0068(16) -0.0014(16)
C64 0.031(2) 0.0181(17) 0.0255(19) 0.0076(14) -0.0007(17) -0.0114(15)
C65 0.043(3) 0.0164(17) 0.0219(19) -0.0020(14) 0.0033(18) -0.0040(16)
C66 0.025(2) 0.0231(18) 0.0199(18) 0.0006(14) 0.0068(15) 0.0015(15)
C71 0.0172(18) 0.0233(17) 0.0154(16) 0.0019(13) 0.0079(14) 0.0040(14)
C72 0.021(2) 0.0256(18) 0.0234(18) 0.0072(14) 0.0123(16) 0.0060(15)
C73 0.026(2) 0.033(2) 0.031(2) 0.0159(16) 0.0159(17) 0.0126(17)
C74 0.015(2) 0.055(3) 0.025(2) 0.0198(18) 0.0092(16) 0.0080(18)
C75 0.020(2) 0.042(2) 0.025(2) 0.0105(17) 0.0062(16) -0.0063(17)
C76 0.020(2) 0.0277(19) 0.0232(18) 0.0059(15) 0.0064(15) 0.0016(15)
C81 0.0208(19) 0.0132(15) 0.0193(17) 0.0041(12) 0.0097(15) 0.0060(13)
C82 0.0211(19) 0.0171(16) 0.0228(18) 0.0008(13) 0.0089(15) 0.0020(14)
C83 0.030(2) 0.0191(17) 0.0227(18) -0.0017(14) 0.0068(16) 0.0040(15)
C84 0.038(2) 0.031(2) 0.0176(18) 0.0023(15) 0.0126(17) 0.0070(17)
C85 0.032(2) 0.029(2) 0.027(2) 0.0075(15) 0.0195(18) 0.0078(16)
C86 0.0182(19) 0.0199(17) 0.0232(18) 0.0003(14) 0.0087(15) 0.0019(14)
C91 0.0214(19) 0.0198(17) 0.0229(18) -0.0005(14) 0.0115(15) -0.0014(14)
C92 0.034(3) 0.021(2) 0.064(3) 0.014(2) -0.004(2) -0.0028(18)
C93 0.042(3) 0.028(2) 0.096(4) 0.014(3) -0.004(3) -0.013(2)
C94 0.024(2) 0.038(2) 0.047(3) -0.005(2) 0.008(2) -0.0060(18)
C95 0.026(2) 0.036(2) 0.029(2) 0.0024(17) 0.0063(17) 0.0054(17)
C96 0.028(2) 0.033(2) 0.034(2) 0.0093(17) 0.0062(18) -0.0012(17)
C101 0.021(2) 0.0203(17) 0.0237(18) -0.0019(14) 0.0080(15) 0.0008(14)
C102 0.034(2) 0.0246(19) 0.030(2) 0.0043(15) 0.0148(18) 0.0062(16)
C103 0.041(3) 0.040(2) 0.032(2) 0.0011(18) 0.020(2) 0.011(2)
C104 0.049(3) 0.035(2) 0.039(2) -0.0052(19) 0.023(2) 0.012(2)
C105 0.047(3) 0.024(2) 0.051(3) 0.0031(18) 0.025(2) 0.0132(19)
C106 0.039(2) 0.0212(18) 0.034(2) 0.0059(16) 0.0193(19) 0.0070(17)
C111 0.026(2) 0.0187(17) 0.0219(18) 0.0018(14) 0.0092(16) 0.0037(14)
C112 0.033(2) 0.033(2) 0.027(2) -0.0026(16) 0.0148(18) -0.0082(17)
C113 0.044(3) 0.053(3) 0.026(2) -0.0062(19) 0.019(2) -0.008(2)
C114 0.040(3) 0.043(2) 0.036(2) 0.0112(19) 0.023(2) 0.003(2)
C115 0.035(2) 0.0214(18) 0.037(2) 0.0083(16) 0.0170(19) 0.0000(16)
C116 0.032(2) 0.0176(17) 0.028(2) 0.0049(14) 0.0120(17) 0.0028(15)
C121 0.022(2) 0.0209(17) 0.0192(17) -0.0014(13) 0.0064(15) 0.0054(14)
C122 0.045(3) 0.029(2) 0.0212(19) -0.0012(15) 0.0133(18) -0.0025(18)
C123 0.056(3) 0.041(2) 0.0172(19) -0.0028(17) 0.008(2) 0.005(2)
C124 0.027(2) 0.058(3) 0.027(2) -0.019(2) 0.0007(18) -0.001(2)
C125 0.036(3) 0.073(3) 0.040(3) -0.021(2) 0.016(2) -0.025(2)
C126 0.034(3) 0.069(3) 0.024(2) -0.015(2) 0.0152(19) -0.020(2)
C131 0.0156(18) 0.0142(15) 0.0212(17) 0.0003(13) 0.0053(14) -0.0015(13)
C132 0.022(2) 0.0188(17) 0.0223(18) 0.0012(14) 0.0076(15) -0.0003(14)
C133 0.023(2) 0.0259(19) 0.0254(19) 0.0075(15) 0.0049(16) -0.0005(15)
C134 0.023(2) 0.0175(18) 0.039(2) 0.0079(16) 0.0062(17) 0.0024(15)
C135 0.029(2) 0.0158(17) 0.044(2) -0.0039(16) 0.0153(19) 0.0011(15)
C136 0.029(2) 0.0223(18) 0.0240(19) -0.0026(14) 0.0110(16) -0.0002(15)
C141 0.025(2) 0.0201(17) 0.0201(17) -0.0023(13) 0.0124(15) -0.0034(14)
C142 0.032(2) 0.0249(19) 0.030(2) 0.0041(15) 0.0184(18) 0.0018(16)
C143 0.044(3) 0.029(2) 0.038(2) 0.0039(17) 0.025(2) -0.0055(19)
C144 0.046(3) 0.046(3) 0.056(3) -0.002(2) 0.038(2) -0.010(2)
C145 0.030(2) 0.040(2) 0.055(3) 0.004(2) 0.026(2) 0.0008(19)
C146 0.026(2) 0.034(2) 0.033(2) 0.0033(17) 0.0156(18) -0.0018(17)
Cl1 0.0649(8) 0.0428(6) 0.0427(6) -0.0071(5) 0.0242(6) -0.0182(6)
Cl2 0.0515(8) 0.0829(10) 0.0566(8) -0.0259(7) -0.0031(7) 0.0231(7)
Cl3 0.1166(14) 0.0372(7) 0.0878(11) 0.0003(7) 0.0692(11) 0.0021(7)
Cl4 0.0522(8) 0.0468(7) 0.0656(8) 0.0129(6) 0.0192(7) -0.0047(6)

loop_
_atom_type_symbol
_atom_type_description
_atom_type_scat_dispersion_real
_atom_type_scat_dispersion_imag
_atom_type_scat_source
C C 0.0033 0.0016 'International Tables Vol C Tables 4.2.6.8 and 6.1.1.4'
H H 0.0000 0.0000 'International Tables Vol C Tables 4.2.6.8 and 6.1.1.4'
N N 0.0061 0.0033 'International Tables Vol C Tables 4.2.6.8 and 6.1.1.4'
F F 0.0171 0.0103 'International Tables Vol C Tables 4.2.6.8 and 6.1.1.4'
P P 0.1023 0.0942 'International Tables Vol C Tables 4.2.6.8 and 6.1.1.4'
Ru Ru -1.2594 0.8363 'International Tables Vol C Tables 4.2.6.8 and 6.1.1.4'
Cl Cl 0.1484 0.1585 'International Tables Vol C Tables 4.2.6.8 and 6.1.1.4'

loop_
_geom_angle_atom_site_label_1
_geom_angle_atom_site_label_2
_geom_angle_atom_site_label_3
_geom_angle
_geom_angle_site_symmetry_1
_geom_angle_site_symmetry_3
_geom_angle_publ_flag
N1 Ru1 C24 134.12(14) . . ?
N1 Ru1 C23 98.80(13) . . ?
C24 Ru1 C23 36.81(14) . . ?
N1 Ru1 C22 89.78(13) . . ?
C24 Ru1 C22 61.52(14) . . ?
C23 Ru1 C22 37.12(15) . . ?
N1 Ru1 C25 150.96(13) . . ?
C24 Ru1 C25 36.45(14) . . ?
C23 Ru1 C25 61.35(14) . . ?
C22 Ru1 C25 61.47(14) . . ?
N1 Ru1 C21 116.06(14) . . ?
C24 Ru1 C21 61.26(14) . . ?
C23 Ru1 C21 61.34(15) . . ?
C22 Ru1 C21 36.43(16) . . ?
C25 Ru1 C21 37.08(15) . . ?
N1 Ru1 P1 90.84(9) . . ?
C24 Ru1 P1 133.58(10) . . ?
C23 Ru1 P1 153.38(11) . . ?
C22 Ru1 P1 118.94(12) . . ?
C25 Ru1 P1 99.37(10) . . ?
C21 Ru1 P1 92.13(11) . . ?
N1 Ru1 P2 92.83(9) . . ?
C24 Ru1 P2 90.69(10) . . ?
C23 Ru1 P2 105.00(11) . . ?
C22 Ru1 P2 141.74(12) . . ?
C25 Ru1 P2 112.00(11) . . ?
C21 Ru1 P2 148.85(11) . . ?
P1 Ru1 P2 99.20(3) . . ?
N1A Ru2 C15 121.44(14) . . ?
N1A Ru2 C11 93.62(14) . . ?
C15 Ru2 C11 37.02(15) . . ?
N1A Ru2 C14 155.79(13) . . ?
C15 Ru2 C14 37.12(14) . . ?
C11 Ru2 C14 62.21(14) . . ?
N1A Ru2 C12 99.86(13) . . ?
C15 Ru2 C12 61.99(15) . . ?
C11 Ru2 C12 37.37(15) . . ?
C14 Ru2 C12 62.22(14) . . ?
N1A Ru2 C13 134.18(13) . . ?
C15 Ru2 C13 61.50(14) . . ?
C11 Ru2 C13 61.87(14) . . ?
C14 Ru2 C13 36.91(14) . . ?
C12 Ru2 C13 37.06(13) . . ?
N1A Ru2 P4 87.74(9) . . ?
C15 Ru2 P4 89.09(10) . . ?
C11 Ru2 P4 113.60(11) . . ?
C14 Ru2 P4 100.42(10) . . ?
C12 Ru2 P4 149.87(11) . . ?
C13 Ru2 P4 136.49(10) . . ?
N1A Ru2 P3 94.57(10) . . ?
C15 Ru2 P3 143.17(11) . . ?
C11 Ru2 P3 144.96(11) . . ?
C14 Ru2 P3 106.05(10) . . ?
C12 Ru2 P3 107.59(11) . . ?
C13 Ru2 P3 88.66(10) . . ?
P4 Ru2 P3 100.73(3) . . ?
C2 N1 Ru1 166.9(3) . . ?
C3 N1A Ru2 169.8(3) . . ?
C31 P1 C51 101.46(15) . . ?
C31 P1 C41 106.59(16) . . ?
C51 P1 C41 96.99(14) . . ?
C31 P1 Ru1 114.95(11) . . ?
C51 P1 Ru1 125.77(11) . . ?
C41 P1 Ru1 108.52(11) . . ?
C81 P2 C61 103.18(15) . . ?
C81 P2 C71 101.51(15) . . ?
C61 P2 C71 102.37(15) . . ?
C81 P2 Ru1 119.37(10) . . ?
C61 P2 Ru1 117.79(11) . . ?
C71 P2 Ru1 110.21(11) . . ?
C111 P3 C91 102.54(16) . . ?
C111 P3 C101 105.51(16) . . ?
C91 P3 C101 96.53(16) . . ?
C111 P3 Ru2 112.79(12) . . ?
C91 P3 Ru2 127.22(12) . . ?
C101 P3 Ru2 109.52(12) . . ?
C141 P4 C131 103.30(16) . . ?
C141 P4 C121 104.06(16) . . ?
C131 P4 C121 98.90(15) . . ?
C141 P4 Ru2 111.40(11) . . ?
C131 P4 Ru2 113.60(11) . . ?
C121 P4 Ru2 123.21(12) . . ?
F1 P5 F5 90.18(13) . . ?
F1 P5 F6 179.72(15) . . ?
F5 P5 F6 89.89(14) . . ?
F1 P5 F2 89.89(13) . . ?
F5 P5 F2 90.37(13) . . ?
F6 P5 F2 89.83(13) . . ?
F1 P5 F4 89.86(13) . . ?
F5 P5 F4 90.18(13) . . ?
F6 P5 F4 90.42(13) . . ?
F2 P5 F4 179.39(14) . . ?
F1 P5 F3 89.97(13) . . ?
F5 P5 F3 179.82(17) . . ?
F6 P5 F3 89.96(14) . . ?
F2 P5 F3 89.73(13) . . ?
F4 P5 F3 89.72(13) . . ?
N1 C2 C3 176.1(4) . . ?
N1A C3 C2 176.4(4) . . ?
C15 C11 C12 107.9(3) . . ?
C15 C11 Ru2 71.5(2) . . ?
C12 C11 Ru2 71.8(2) . . ?
C13 C12 C11 107.1(3) . . ?
C13 C12 Ru2 71.49(19) . . ?
C11 C12 Ru2 70.9(2) . . ?
C14 C13 C12 108.9(3) . . ?
C14 C13 Ru2 71.2(2) . . ?
C12 C13 Ru2 71.4(2) . . ?
C13 C14 C15 107.3(3) . . ?
C13 C14 Ru2 71.9(2) . . ?
C15 C14 Ru2 71.2(2) . . ?
C11 C15 C14 108.8(4) . . ?
C11 C15 Ru2 71.5(2) . . ?
C14 C15 Ru2 71.6(2) . . ?
C22 C21 C25 108.1(4) . . ?
C22 C21 Ru1 71.4(2) . . ?
C25 C21 Ru1 71.4(2) . . ?
C21 C22 C23 108.1(3) . . ?
C21 C22 Ru1 72.2(2) . . ?
C23 C22 Ru1 71.4(2) . . ?
C24 C23 C22 107.5(4) . . ?
C24 C23 Ru1 71.6(2) . . ?
C22 C23 Ru1 71.4(2) . . ?
C25 C24 C23 108.8(3) . . ?
C25 C24 Ru1 72.2(2) . . ?
C23 C24 Ru1 71.6(2) . . ?
C24 C25 C21 107.6(3) . . ?
C24 C25 Ru1 71.3(2) . . ?
C21 C25 Ru1 71.5(2) . . ?
C32 C31 C36 117.7(3) . . ?
C32 C31 P1 120.2(2) . . ?
C36 C31 P1 121.7(3) . . ?
C31 C32 C33 121.0(3) . . ?
C34 C33 C32 120.3(3) . . ?
C33 C34 C35 119.1(3) . . ?
C36 C35 C34 120.8(3) . . ?
C35 C36 C31 121.1(3) . . ?
C42 C41 C46 118.8(3) . . ?
C42 C41 P1 125.5(3) . . ?
C46 C41 P1 115.6(3) . . ?
C43 C42 C41 120.4(3) . . ?
C44 C43 C42 120.5(4) . . ?
C43 C44 C45 119.8(3) . . ?
C44 C45 C46 120.0(3) . . ?
C45 C46 C41 120.5(3) . . ?
C56 C51 C52 118.8(3) . . ?
C56 C51 P1 123.8(3) . . ?
C52 C51 P1 117.4(2) . . ?
C53 C52 C51 120.9(3) . . ?
C52 C53 C54 119.8(3) . . ?
C55 C54 C53 119.9(3) . . ?
C54 C55 C56 120.8(3) . . ?
C51 C56 C55 119.7(3) . . ?
C62 C61 C66 118.2(3) . . ?
C62 C61 P2 120.0(3) . . ?
C66 C61 P2 121.8(3) . . ?
C63 C62 C61 121.6(3) . . ?
C64 C63 C62 119.7(4) . . ?
C63 C64 C65 120.0(3) . . ?
C64 C65 C66 120.4(3) . . ?
C65 C66 C61 120.1(3) . . ?
C72 C71 C76 118.2(3) . . ?
C72 C71 P2 123.0(3) . . ?
C76 C71 P2 118.8(3) . . ?
C73 C72 C71 120.5(3) . . ?
C74 C73 C72 120.6(4) . . ?
C73 C74 C75 119.7(4) . . ?
C74 C75 C76 120.5(4) . . ?
C75 C76 C71 120.6(3) . . ?
C82 C81 C86 118.6(3) . . ?
C82 C81 P2 121.5(3) . . ?
C86 C81 P2 119.7(3) . . ?
C83 C82 C81 120.8(3) . . ?
C82 C83 C84 120.4(4) . . ?
C85 C84 C83 119.2(3) . . ?
C84 C85 C86 120.8(3) . . ?
C85 C86 C81 120.2(3) . . ?
C92 C91 C96 118.0(4) . . ?
C92 C91 P3 122.5(3) . . ?
C96 C91 P3 119.3(3) . . ?
C91 C92 C93 120.3(4) . . ?
C94 C93 C92 121.1(4) . . ?
C95 C94 C93 119.4(4) . . ?
C94 C95 C96 120.0(4) . . ?
C95 C96 C91 121.2(4) . . ?
C106 C101 C102 118.8(3) . . ?
C106 C101 P3 124.5(3) . . ?
C102 C101 P3 116.4(3) . . ?
C103 C102 C101 120.7(4) . . ?
C104 C103 C102 120.3(4) . . ?
C103 C104 C105 119.8(4) . . ?
C104 C105 C106 120.2(4) . . ?
C101 C106 C105 120.1(4) . . ?
C116 C111 C112 118.2(3) . . ?
C116 C111 P3 120.7(3) . . ?
C112 C111 P3 120.7(3) . . ?
C113 C112 C111 120.3(4) . . ?
C114 C113 C112 120.7(4) . . ?
C115 C114 C113 119.4(4) . . ?
C114 C115 C116 120.5(4) . . ?
C115 C116 C111 121.0(4) . . ?
C122 C121 C126 118.3(3) . . ?
C122 C121 P4 123.9(3) . . ?
C126 C121 P4 117.7(3) . . ?
C123 C122 C121 120.5(4) . . ?
C124 C123 C122 121.0(4) . . ?
C123 C124 C125 119.1(4) . . ?
C124 C125 C126 120.4(4) . . ?
C125 C126 C121 120.5(4) . . ?
C132 C131 C136 117.8(3) . . ?
C132 C131 P4 121.7(3) . . ?
C136 C131 P4 120.5(3) . . ?
C133 C132 C131 121.2(3) . . ?
C132 C133 C134 120.3(3) . . ?
C135 C134 C133 119.5(3) . . ?
C134 C135 C136 120.3(3) . . ?
C135 C136 C131 120.8(3) . . ?
C146 C141 C142 118.8(3) . . ?
C146 C141 P4 123.2(3) . . ?
C142 C141 P4 117.9(3) . . ?
C143 C142 C141 120.6(4) . . ?
C144 C143 C142 120.2(4) . . ?
C143 C144 C145 119.7(4) . . ?
C144 C145 C146 120.2(4) . . ?
C141 C146 C145 120.5(4) . . ?
Cl2 C1S Cl1 110.5(3) . . ?
Cl3 C2S Cl4 111.5(3) . . ?
Cl6A C3SA Cl5B 109.4(8) . . ?
Cl6A C3SA Cl5A 112.4(8) . . ?
Cl5B C3SA Cl5A 18.7(3) . . ?
Cl5B Cl5A C3SA 74.8(12) . . ?
Cl5A Cl5B C3SA 86.6(12) . . ?
Cl5C C3SB Cl6B 107.7(7) . . ?
Cl5C C3SB Cl5D 16.5(4) . . ?
Cl6B C3SB Cl5D 111.7(7) . . ?
Cl5D Cl5C C3SB 96.3(15) . . ?
Cl5C Cl5D C3SB 67.1(14) . . ?

loop_
_geom_bond_atom_site_label_1
_geom_bond_atom_site_label_2
_geom_bond_distance
_geom_bond_site_symmetry_2
_geom_bond_publ_flag
Ru1 N1 1.999(3) . ?
Ru1 C24 2.238(3) . ?
Ru1 C23 2.239(4) . ?
Ru1 C22 2.239(4) . ?
Ru1 C25 2.250(3) . ?
Ru1 C21 2.250(4) . ?
Ru1 P1 2.3213(9) . ?
Ru1 P2 2.3225(9) . ?
Ru2 N1A 2.011(3) . ?
Ru2 C15 2.228(4) . ?
Ru2 C11 2.229(4) . ?
Ru2 C14 2.233(4) . ?
Ru2 C12 2.241(3) . ?
Ru2 C13 2.241(3) . ?
Ru2 P4 2.3250(9) . ?
Ru2 P3 2.3262(9) . ?
F1 P5 1.598(2) . ?
F2 P5 1.609(2) . ?
F3 P5 1.612(2) . ?
F4 P5 1.611(2) . ?
F5 P5 1.601(2) . ?
F6 P5 1.604(2) . ?
N1 C2 1.198(5) . ?
N1A C3 1.192(5) . ?
P1 C31 1.832(3) . ?
P1 C51 1.841(3) . ?
P1 C41 1.850(3) . ?
P2 C81 1.839(3) . ?
P2 C61 1.839(3) . ?
P2 C71 1.856(4) . ?
P3 C111 1.835(4) . ?
P3 C91 1.840(4) . ?
P3 C101 1.845(4) . ?
P4 C141 1.839(4) . ?
P4 C131 1.839(3) . ?
P4 C121 1.840(4) . ?
C2 C3 1.359(5) . ?
C11 C15 1.415(6) . ?
C11 C12 1.432(6) . ?
C12 C13 1.424(5) . ?
C13 C14 1.417(5) . ?
C14 C15 1.420(5) . ?
C21 C22 1.403(6) . ?
C21 C25 1.431(6) . ?
C22 C23 1.425(6) . ?
C23 C24 1.414(5) . ?
C24 C25 1.403(6) . ?
C31 C32 1.398(5) . ?
C31 C36 1.407(4) . ?
C32 C33 1.399(5) . ?
C33 C34 1.386(5) . ?
C34 C35 1.391(5) . ?
C35 C36 1.380(5) . ?
C41 C42 1.390(5) . ?
C41 C46 1.398(5) . ?
C42 C43 1.389(5) . ?
C43 C44 1.377(5) . ?
C44 C45 1.388(6) . ?
C45 C46 1.388(5) . ?
C51 C56 1.396(5) . ?
C51 C52 1.408(5) . ?
C52 C53 1.382(5) . ?
C53 C54 1.393(5) . ?
C54 C55 1.382(5) . ?
C55 C56 1.398(5) . ?
C61 C62 1.393(5) . ?
C61 C66 1.408(5) . ?
C62 C63 1.388(5) . ?
C63 C64 1.383(6) . ?
C64 C65 1.388(6) . ?
C65 C66 1.392(5) . ?
C71 C72 1.401(5) . ?
C71 C76 1.401(5) . ?
C72 C73 1.390(5) . ?
C73 C74 1.375(6) . ?
C74 C75 1.384(6) . ?
C75 C76 1.386(5) . ?
C81 C82 1.394(5) . ?
C81 C86 1.403(5) . ?
C82 C83 1.388(5) . ?
C83 C84 1.395(5) . ?
C84 C85 1.384(6) . ?
C85 C86 1.395(5) . ?
C91 C92 1.375(5) . ?
C91 C96 1.396(5) . ?
C92 C93 1.388(6) . ?
C93 C94 1.370(7) . ?
C94 C95 1.369(6) . ?
C95 C96 1.383(6) . ?
C101 C106 1.392(5) . ?
C101 C102 1.401(5) . ?
C102 C103 1.389(5) . ?
C103 C104 1.378(6) . ?
C104 C105 1.391(6) . ?
C105 C106 1.404(5) . ?
C111 C116 1.399(5) . ?
C111 C112 1.401(5) . ?
C112 C113 1.397(5) . ?
C113 C114 1.385(6) . ?
C114 C115 1.382(6) . ?
C115 C116 1.389(5) . ?
C121 C122 1.388(5) . ?
C121 C126 1.403(6) . ?
C122 C123 1.387(6) . ?
C123 C124 1.382(7) . ?
C124 C125 1.382(6) . ?
C125 C126 1.390(6) . ?
C131 C132 1.391(5) . ?
C131 C136 1.405(5) . ?
C132 C133 1.386(5) . ?
C133 C134 1.392(5) . ?
C134 C135 1.377(6) . ?
C135 C136 1.394(5) . ?
C141 C146 1.390(5) . ?
C141 C142 1.402(5) . ?
C142 C143 1.389(5) . ?
C143 C144 1.388(6) . ?
C144 C145 1.388(6) . ?
C145 C146 1.395(6) . ?
C1S Cl2 1.763(5) . ?
C1S Cl1 1.768(5) . ?
C2S Cl3 1.760(5) . ?
C2S Cl4 1.771(5) . ?
C3SA Cl6A 1.672(14) . ?
C3SA Cl5B 1.754(16) . ?
C3SA Cl5A 1.814(15) . ?
Cl5A Cl5B 0.581(9) . ?
C3SB Cl5C 1.709(12) . ?
C3SB Cl6B 1.727(14) . ?
C3SB Cl5D 1.844(14) . ?
Cl5C Cl5D 0.528(11) . ?
